data_7157440
loop_
_publ_author_name
'Jiang, Jingjing'
'Tuo, Xiaolong'
'Fu, Zhuquan'
'Huang, Huawen'
'Deng, Guo-Jun'

_publ_section_title
;
 Three-component synthesis of 1,4-benzothiazines via iodide-catalyzed
 aerobic C-H sulfuration with elemental sulfur.
;
_journal_issue 17
_journal_name_full 'Organic &amp; biomolecular chemistry'
_journal_page_first 3234
_journal_page_last 3238
_journal_paper_doi 10.1039/d0ob00074d
_journal_volume 18
_journal_year 2020
_chemical_formula_moiety 'C22 H18 N2 S'
_chemical_formula_sum 'C22 H18 N2 S'
_chemical_formula_weight 342.44
_space_group_crystal_system monoclinic
_space_group_IT_number 4
_space_group_name_Hall 'P 2yb'
_space_group_name_H-M_alt 'P 1 21 1'
_atom_sites_solution_hydrogens geom
_audit_creation_date 2015-12-17
_audit_creation_method
;
Olex2 1.2
(compiled 2015.09.30 svn.r3233 for OlexSys, GUI svn.r5103)
;
_audit_update_record
;
2019-08-08 deposited with the CCDC.	2020-03-31 downloaded from the CCDC.
;
_cell_angle_alpha 90
_cell_angle_beta 95.43(3)
_cell_angle_gamma 90
_cell_formula_units_Z 2
_cell_length_a 9.768(2)
_cell_length_b 5.0226(10)
_cell_length_c 17.193(3)
_cell_measurement_reflns_used 2397
_cell_measurement_temperature 173.1500
_cell_measurement_theta_max 27.4855
_cell_measurement_theta_min 2.5051
_cell_volume 839.7(3)
_computing_cell_refinement 'CrystalClear (Rigaku Inc., 2007)'
_computing_data_collection 'CrystalClear (Rigaku Inc., 2007)'
_computing_data_reduction 'CrystalClear (Rigaku Inc., 2007)'
_computing_molecular_graphics 'Olex2 (Dolomanov et al., 2009)'
_computing_publication_material 'CIFTAB (Sheldrick, 2013)'
_computing_structure_refinement 'SHELXL (Sheldrick, 2015)'
_computing_structure_solution
;
'SHELXS (Sheldrick, 2014)'
;
_diffrn_ambient_temperature 173.1500
_diffrn_detector_area_resol_mean 28.5714
_diffrn_measured_fraction_theta_full 0.994
_diffrn_measured_fraction_theta_max 0.988
_diffrn_measurement_details
;
scan:
	Number of images: 360
	           Slice: -110.0000 - 70.0000
	     Image width: 0.5000
	        Exp time: 15.0000
	   Rotation axis: Omega
	           Omega: 0.0000
	             Chi: 45.0000
	             Phi: 0.0000
	             XTD: 45.1186
	          2theta: -20.0407
scan:
	Number of images: 300
	           Slice: -110.0000 - 40.0000
	     Image width: 0.5000
	        Exp time: 15.0000
	   Rotation axis: Omega
	           Omega: 0.0000
	             Chi: 45.0000
	             Phi: 180.0000
	             XTD: 45.1186
	          2theta: -20.0407
;
_diffrn_measurement_device
;
Saturn724+ (2x2 bin mode)
;
_diffrn_measurement_device_details
;
AFC10: Fixed Chi 2 circle
;
_diffrn_measurement_device_type 'Saturn724+ CCD'
_diffrn_measurement_method '\w scans at fixed \c = 45\%'
_diffrn_orient_matrix_type d*Trek
_diffrn_orient_matrix_UB_11 -0.0787
_diffrn_orient_matrix_UB_12 -0.0618
_diffrn_orient_matrix_UB_13 0.0239
_diffrn_orient_matrix_UB_21 0.0112
_diffrn_orient_matrix_UB_22 -0.0839
_diffrn_orient_matrix_UB_23 -0.1802
_diffrn_orient_matrix_UB_31 0.0331
_diffrn_orient_matrix_UB_32 -0.0428
_diffrn_orient_matrix_UB_33 0.0220
_diffrn_radiation_detector CCD
_diffrn_radiation_monochromator 'Graphite Monochromator'
_diffrn_radiation_type MoK\a
_diffrn_radiation_wavelength 0.71073
_diffrn_reflns_av_R_equivalents 0.0501
_diffrn_reflns_av_unetI/netI 0.0736
_diffrn_reflns_Laue_measured_fraction_full 0.994
_diffrn_reflns_Laue_measured_fraction_max 0.988
_diffrn_reflns_limit_h_max 12
_diffrn_reflns_limit_h_min -12
_diffrn_reflns_limit_k_max 6
_diffrn_reflns_limit_k_min -6
_diffrn_reflns_limit_l_max 22
_diffrn_reflns_limit_l_min -22
_diffrn_reflns_number 6116
_diffrn_reflns_point_group_measured_fraction_full 0.962
_diffrn_reflns_point_group_measured_fraction_max 0.942
_diffrn_reflns_theta_full 26.000
_diffrn_reflns_theta_max 27.515
_diffrn_reflns_theta_min 3.018
_diffrn_source 'Sealed Tube'
_diffrn_source_current 30.0000
_diffrn_source_power 1.5000
_diffrn_source_voltage 50.0000
_exptl_absorpt_coefficient_mu 0.199
_exptl_absorpt_correction_T_max 1.0000
_exptl_absorpt_correction_T_min 0.7156
_exptl_absorpt_correction_type multi-scan
_exptl_absorpt_process_details 'CrystalClear (Rigaku Inc., 2007)'
_exptl_crystal_colour yellow
_exptl_crystal_colour_primary yellow
_exptl_crystal_density_diffrn 1.354
_exptl_crystal_description rod
_exptl_crystal_F_000 360
_exptl_crystal_size_max 0.46
_exptl_crystal_size_mid 0.07
_exptl_crystal_size_min 0.03
_refine_diff_density_max 0.248
_refine_diff_density_min -0.320
_refine_diff_density_rms 0.061
_refine_ls_abs_structure_details
;
 Flack x determined using 1022 quotients [(I+)-(I-)]/[(I+)+(I-)]
 (Parsons and Flack (2004), Acta Cryst. A60, s61).
;
_refine_ls_abs_structure_Flack 0.02(9)
_refine_ls_extinction_method none
_refine_ls_goodness_of_fit_ref 1.125
_refine_ls_hydrogen_treatment constr
_refine_ls_matrix_type full
_refine_ls_number_parameters 228
_refine_ls_number_reflns 3658
_refine_ls_number_restraints 1
_refine_ls_restrained_S_all 1.125
_refine_ls_R_factor_all 0.0813
_refine_ls_R_factor_gt 0.0696
_refine_ls_shift/su_max 0.000
_refine_ls_shift/su_mean 0.000
_refine_ls_structure_factor_coef Fsqd
_refine_ls_weighting_details 'w=1/[\s^2^(Fo^2^)+(0.0301P)^2^+0.7126P] where P=(Fo^2^+2Fc^2^)/3'
_refine_ls_weighting_scheme calc
_refine_ls_wR_factor_gt 0.1288
_refine_ls_wR_factor_ref 0.1363
_reflns_Friedel_coverage 0.710
_reflns_Friedel_fraction_full 0.921
_reflns_Friedel_fraction_max 0.884
_reflns_number_gt 3175
_reflns_number_total 3658
_reflns_threshold_expression 'I > 2\s(I)'
_cod_data_source_file d0ob00074d2.cif
_cod_data_source_block sa4493
_cod_depositor_comments 'Adding full bibliography for 7157440.cif.'
_cod_database_code 7157440
_shelxl_version_number 2013-4
_shelx_space_group_comment
;
The symmetry employed for this shelxl refinement is uniquely defined
by the following loop, which should always be used as a source of
symmetry information in preference to the above space-group names.
They are only intended as comments.
;
_diffrn_number_total 2143
_olex2_refinement_description
;
1. Fixed Uiso
 At 1.2 times of:
  All C(H) groups
 At 1.5 times of:
  All C(H,H,H) groups
2.a Aromatic/amide H refined with riding coordinates:
 C3(H3), C4(H4), C7(H7), C11(H11), C12(H12), C13(H13), C14(H14), C15(H15),
 C17(H17), C18(H18), C20(H20), C21(H21)
2.b Idealised Me refined as rotating group:
 C1(H1A,H1B,H1C), C22(H22A,H22B,H22C)
;
_olex2_submission_special_instructions 'No special instructions were received'

loop_
_space_group_symop_operation_xyz
'x, y, z'
'-x, y+1/2, -z'

loop_
_atom_site_label
_atom_site_type_symbol
_atom_site_fract_x
_atom_site_fract_y
_atom_site_fract_z
_atom_site_U_iso_or_equiv
_atom_site_adp_type
_atom_site_occupancy
_atom_site_site_symmetry_order
_atom_site_calc_flag
_atom_site_refinement_flags_posn
_atom_site_refinement_flags_adp
_atom_site_refinement_flags_occupancy
_atom_site_disorder_assembly
_atom_site_disorder_group
S1 S 0.21314(13) 0.6567(3) 0.22140(7) 0.0343(3) Uani 1 1 d . . . . .
N1 N 0.4432(4) 0.8013(9) 0.3543(2) 0.0274(9) Uani 1 1 d . . . . .
N2 N 0.4087(4) 0.8909(9) 0.1469(2) 0.0304(10) Uani 1 1 d . . . . .
C1 C 0.0753(5) -0.0278(11) 0.4280(3) 0.0321(12) Uani 1 1 d . . . . .
H1A H 0.1282 -0.1826 0.4443 0.048 Uiso 1 1 calc GR . . . .
H1B H 0.0125 -0.0713 0.3835 0.048 Uiso 1 1 calc GR . . . .
H1C H 0.0246 0.0314 0.4700 0.048 Uiso 1 1 calc GR . . . .
C2 C 0.1700(5) 0.1891(10) 0.4067(3) 0.0266(10) Uani 1 1 d . . . . .
C3 C 0.2809(5) 0.2695(10) 0.4591(3) 0.0294(11) Uani 1 1 d . . . . .
H3 H 0.2959 0.1858 0.5074 0.035 Uiso 1 1 calc R . . . .
C4 C 0.3684(5) 0.4707(11) 0.4403(3) 0.0293(11) Uani 1 1 d . . . . .
H4 H 0.4396 0.5232 0.4768 0.035 Uiso 1 1 calc R . . . .
C5 C 0.3520(5) 0.5974(9) 0.3673(3) 0.0257(11) Uani 1 1 d . . . . .
C6 C 0.2425(5) 0.5160(10) 0.3144(3) 0.0266(11) Uani 1 1 d . . . . .
C7 C 0.1532(5) 0.3148(11) 0.3342(3) 0.0299(11) Uani 1 1 d . . . . .
H7 H 0.0810 0.2636 0.2982 0.036 Uiso 1 1 calc R . . . .
C8 C 0.3679(5) 0.8348(10) 0.2137(3) 0.0254(10) Uani 1 1 d . . . . .
C9 C 0.4526(5) 0.9136(10) 0.2872(3) 0.0243(10) Uani 1 1 d . . . . .
C10 C 0.5601(5) 1.1257(11) 0.2847(2) 0.0248(10) Uani 1 1 d . . . . .
C11 C 0.6634(5) 1.1404(12) 0.3469(2) 0.0305(11) Uani 1 1 d . . . . .
H11 H 0.6634 1.0186 0.3876 0.037 Uiso 1 1 calc R . . . .
C12 C 0.7653(5) 1.3320(11) 0.3491(3) 0.0340(12) Uani 1 1 d . . . . .
H12 H 0.8319 1.3396 0.3914 0.041 Uiso 1 1 calc R . . . .
C13 C 0.7685(6) 1.5134(11) 0.2881(3) 0.0325(12) Uani 1 1 d . . . . .
H13 H 0.8380 1.6401 0.2886 0.039 Uiso 1 1 calc R . . . .
C14 C 0.6663(5) 1.5013(11) 0.2270(3) 0.0322(12) Uani 1 1 d . . . . .
H14 H 0.6666 1.6232 0.1863 0.039 Uiso 1 1 calc R . . . .
C15 C 0.5631(5) 1.3107(10) 0.2250(3) 0.0309(11) Uani 1 1 d . . . . .
H15 H 0.4953 1.3071 0.1833 0.037 Uiso 1 1 calc R . . . .
C16 C 0.3295(5) 0.8121(10) 0.0769(3) 0.0261(10) Uani 1 1 d . . . . .
C17 C 0.3812(5) 0.6133(11) 0.0319(3) 0.0341(12) Uani 1 1 d . . . . .
H17 H 0.4636 0.5291 0.0486 0.041 Uiso 1 1 calc R . . . .
C18 C 0.3087(6) 0.5416(12) -0.0381(3) 0.0370(13) Uani 1 1 d . . . . .
H18 H 0.3440 0.4085 -0.0680 0.044 Uiso 1 1 calc R . . . .
C19 C 0.1859(5) 0.6603(13) -0.0649(2) 0.0323(11) Uani 1 1 d . . . . .
C20 C 0.1373(5) 0.8623(12) -0.0205(3) 0.0362(13) Uani 1 1 d . . . . .
H20 H 0.0560 0.9487 -0.0380 0.043 Uiso 1 1 calc R . . . .
C21 C 0.2083(5) 0.9390(11) 0.0501(3) 0.0341(12) Uani 1 1 d . . . . .
H21 H 0.1742 1.0757 0.0793 0.041 Uiso 1 1 calc R . . . .
C22 C 0.1075(6) 0.5730(12) -0.1411(3) 0.0395(14) Uani 1 1 d . . . . .
H22A H 0.1705 0.5511 -0.1802 0.059 Uiso 1 1 calc GR . . . .
H22B H 0.0404 0.7058 -0.1579 0.059 Uiso 1 1 calc GR . . . .
H22C H 0.0620 0.4070 -0.1334 0.059 Uiso 1 1 calc GR . . . .

loop_
_atom_site_aniso_label
_atom_site_aniso_U_11
_atom_site_aniso_U_22
_atom_site_aniso_U_33
_atom_site_aniso_U_23
_atom_site_aniso_U_13
_atom_site_aniso_U_12
S1 0.0302(6) 0.0491(8) 0.0222(6) 0.0075(6) -0.0053(5) -0.0073(7)
N1 0.029(2) 0.033(2) 0.0198(19) -0.0036(18) -0.0012(16) 0.0009(19)
N2 0.034(2) 0.038(3) 0.019(2) -0.0013(18) -0.0006(17) -0.007(2)
C1 0.033(3) 0.033(3) 0.029(3) 0.001(2) 0.001(2) -0.001(2)
C2 0.028(2) 0.026(3) 0.026(2) 0.001(2) 0.0041(18) -0.001(2)
C3 0.032(3) 0.037(3) 0.018(2) 0.003(2) 0.001(2) 0.003(2)
C4 0.032(3) 0.033(3) 0.022(2) -0.003(2) 0.001(2) 0.002(2)
C5 0.027(2) 0.029(3) 0.021(2) -0.0025(19) 0.0006(18) -0.002(2)
C6 0.029(3) 0.033(3) 0.018(2) 0.000(2) 0.0020(19) 0.001(2)
C7 0.028(3) 0.038(3) 0.023(2) -0.002(2) -0.001(2) 0.004(2)
C8 0.024(2) 0.029(2) 0.023(2) 0.002(2) 0.0004(19) -0.001(2)
C9 0.023(2) 0.028(2) 0.022(2) -0.0001(19) 0.0009(19) 0.001(2)
C10 0.022(2) 0.028(3) 0.023(2) -0.001(2) 0.0020(17) 0.003(2)
C11 0.034(3) 0.035(3) 0.021(2) 0.001(2) -0.0048(18) 0.002(3)
C12 0.029(3) 0.044(3) 0.027(3) -0.001(2) -0.007(2) 0.007(3)
C13 0.030(3) 0.034(3) 0.034(3) -0.002(2) 0.003(2) -0.005(2)
C14 0.037(3) 0.029(3) 0.029(3) 0.002(2) -0.001(2) -0.003(2)
C15 0.032(3) 0.035(3) 0.024(2) -0.004(2) -0.003(2) 0.001(2)
C16 0.027(2) 0.033(3) 0.018(2) 0.005(2) -0.0011(18) -0.008(2)
C17 0.037(3) 0.037(3) 0.027(2) -0.006(2) -0.003(2) 0.001(3)
C18 0.039(3) 0.043(3) 0.029(3) -0.009(2) 0.000(2) 0.001(3)
C19 0.034(3) 0.044(3) 0.018(2) 0.000(3) -0.0005(18) -0.006(3)
C20 0.029(3) 0.049(3) 0.029(3) 0.001(2) -0.004(2) 0.001(3)
C21 0.033(3) 0.039(3) 0.030(3) -0.005(2) 0.002(2) 0.002(3)
C22 0.038(3) 0.053(4) 0.026(3) -0.001(2) -0.003(2) -0.010(3)

loop_
_atom_type_symbol
_atom_type_description
_atom_type_scat_dispersion_real
_atom_type_scat_dispersion_imag
_atom_type_scat_source
C C 0.0033 0.0016 'International Tables Vol C Tables 4.2.6.8 and 6.1.1.4'
H H 0.0000 0.0000 'International Tables Vol C Tables 4.2.6.8 and 6.1.1.4'
N N 0.0061 0.0033 'International Tables Vol C Tables 4.2.6.8 and 6.1.1.4'
S S 0.1246 0.1234 'International Tables Vol C Tables 4.2.6.8 and 6.1.1.4'

loop_
_geom_angle_atom_site_label_1
_geom_angle_atom_site_label_2
_geom_angle_atom_site_label_3
_geom_angle
_geom_angle_site_symmetry_1
_geom_angle_site_symmetry_3
_geom_angle_publ_flag
C6 S1 C8 101.9(2) . . ?
C9 N1 C5 124.4(4) . . ?
C8 N2 C16 120.4(4) . . ?
H1A C1 H1B 109.5 . . ?
H1A C1 H1C 109.5 . . ?
H1B C1 H1C 109.5 . . ?
C2 C1 H1A 109.5 . . ?
C2 C1 H1B 109.5 . . ?
C2 C1 H1C 109.5 . . ?
C3 C2 C1 120.7(4) . . ?
C7 C2 C1 121.8(4) . . ?
C7 C2 C3 117.6(5) . . ?
C2 C3 H3 119.4 . . ?
C4 C3 C2 121.2(4) . . ?
C4 C3 H3 119.4 . . ?
C3 C4 H4 119.3 . . ?
C3 C4 C5 121.4(5) . . ?
C5 C4 H4 119.3 . . ?
N1 C5 C4 117.3(4) . . ?
N1 C5 C6 125.0(4) . . ?
C6 C5 C4 117.7(4) . . ?
C5 C6 S1 121.8(4) . . ?
C5 C6 C7 120.6(4) . . ?
C7 C6 S1 117.6(4) . . ?
C2 C7 C6 121.5(5) . . ?
C2 C7 H7 119.3 . . ?
C6 C7 H7 119.3 . . ?
N2 C8 S1 121.2(4) . . ?
N2 C8 C9 120.3(4) . . ?
C9 C8 S1 118.5(3) . . ?
N1 C9 C8 123.8(4) . . ?
N1 C9 C10 116.4(4) . . ?
C8 C9 C10 119.7(4) . . ?
C11 C10 C9 118.1(4) . . ?
C15 C10 C9 124.1(4) . . ?
C15 C10 C11 117.7(5) . . ?
C10 C11 H11 119.3 . . ?
C12 C11 C10 121.5(5) . . ?
C12 C11 H11 119.3 . . ?
C11 C12 H12 119.9 . . ?
C11 C12 C13 120.2(5) . . ?
C13 C12 H12 119.9 . . ?
C12 C13 H13 120.7 . . ?
C14 C13 C12 118.6(5) . . ?
C14 C13 H13 120.7 . . ?
C13 C14 H14 119.3 . . ?
C13 C14 C15 121.3(5) . . ?
C15 C14 H14 119.3 . . ?
C10 C15 C14 120.7(4) . . ?
C10 C15 H15 119.7 . . ?
C14 C15 H15 119.7 . . ?
C17 C16 N2 118.3(4) . . ?
C21 C16 N2 122.1(5) . . ?
C21 C16 C17 119.4(4) . . ?
C16 C17 H17 120.4 . . ?
C18 C17 C16 119.3(5) . . ?
C18 C17 H17 120.4 . . ?
C17 C18 H18 118.8 . . ?
C19 C18 C17 122.4(5) . . ?
C19 C18 H18 118.8 . . ?
C18 C19 C20 117.8(4) . . ?
C18 C19 C22 121.0(5) . . ?
C20 C19 C22 121.1(5) . . ?
C19 C20 H20 119.5 . . ?
C19 C20 C21 121.0(5) . . ?
C21 C20 H20 119.5 . . ?
C16 C21 C20 120.1(5) . . ?
C16 C21 H21 119.9 . . ?
C20 C21 H21 119.9 . . ?
C19 C22 H22A 109.5 . . ?
C19 C22 H22B 109.5 . . ?
C19 C22 H22C 109.5 . . ?
H22A C22 H22B 109.5 . . ?
H22A C22 H22C 109.5 . . ?
H22B C22 H22C 109.5 . . ?

loop_
_geom_bond_atom_site_label_1
_geom_bond_atom_site_label_2
_geom_bond_distance
_geom_bond_site_symmetry_2
_geom_bond_publ_flag
S1 C6 1.747(5) . ?
S1 C8 1.772(5) . ?
N1 C5 1.389(6) . ?
N1 C9 1.294(6) . ?
N2 C8 1.281(6) . ?
N2 C16 1.424(6) . ?
C1 H1A 0.9600 . ?
C1 H1B 0.9600 . ?
C1 H1C 0.9600 . ?
C1 C2 1.497(7) . ?
C2 C3 1.401(6) . ?
C2 C7 1.392(6) . ?
C3 H3 0.9300 . ?
C3 C4 1.381(7) . ?
C4 H4 0.9300 . ?
C4 C5 1.403(6) . ?
C5 C6 1.398(6) . ?
C6 C7 1.398(7) . ?
C7 H7 0.9300 . ?
C8 C9 1.498(6) . ?
C9 C10 1.500(7) . ?
C10 C11 1.400(6) . ?
C10 C15 1.387(7) . ?
C11 H11 0.9300 . ?
C11 C12 1.382(7) . ?
C12 H12 0.9300 . ?
C12 C13 1.391(7) . ?
C13 H13 0.9300 . ?
C13 C14 1.381(7) . ?
C14 H14 0.9300 . ?
C14 C15 1.388(7) . ?
C15 H15 0.9300 . ?
C16 C17 1.387(7) . ?
C16 C21 1.384(7) . ?
C17 H17 0.9300 . ?
C17 C18 1.385(7) . ?
C18 H18 0.9300 . ?
C18 C19 1.379(7) . ?
C19 C20 1.380(8) . ?
C19 C22 1.519(6) . ?
C20 H20 0.9300 . ?
C20 C21 1.395(7) . ?
C21 H21 0.9300 . ?
C22 H22A 0.9600 . ?
C22 H22B 0.9600 . ?
C22 H22C 0.9600 . ?

loop_
_geom_torsion_atom_site_label_1
_geom_torsion_atom_site_label_2
_geom_torsion_atom_site_label_3
_geom_torsion_atom_site_label_4
_geom_torsion
_geom_torsion_site_symmetry_1
_geom_torsion_site_symmetry_2
_geom_torsion_site_symmetry_3
_geom_torsion_site_symmetry_4
_geom_torsion_publ_flag
S1 C6 C7 C2 179.2(4) . . . . ?
S1 C8 C9 N1 20.1(7) . . . . ?
S1 C8 C9 C10 -162.8(4) . . . . ?
N1 C5 C6 S1 3.2(7) . . . . ?
N1 C5 C6 C7 -177.6(5) . . . . ?
N1 C9 C10 C11 16.1(7) . . . . ?
N1 C9 C10 C15 -163.2(5) . . . . ?
N2 C8 C9 N1 -158.4(5) . . . . ?
N2 C8 C9 C10 18.7(7) . . . . ?
N2 C16 C17 C18 -177.3(5) . . . . ?
N2 C16 C21 C20 177.3(5) . . . . ?
C1 C2 C3 C4 -179.5(5) . . . . ?
C1 C2 C7 C6 -179.6(5) . . . . ?
C2 C3 C4 C5 -1.8(8) . . . . ?
C3 C2 C7 C6 -0.7(8) . . . . ?
C3 C4 C5 N1 178.7(5) . . . . ?
C3 C4 C5 C6 1.0(7) . . . . ?
C4 C5 C6 S1 -179.2(4) . . . . ?
C4 C5 C6 C7 -0.1(7) . . . . ?
C5 N1 C9 C8 -1.3(8) . . . . ?
C5 N1 C9 C10 -178.5(4) . . . . ?
C5 C6 C7 C2 0.0(8) . . . . ?
C6 S1 C8 N2 155.9(4) . . . . ?
C6 S1 C8 C9 -22.6(4) . . . . ?
C7 C2 C3 C4 1.6(8) . . . . ?
C8 S1 C6 C5 12.4(5) . . . . ?
C8 S1 C6 C7 -166.7(4) . . . . ?
C8 N2 C16 C17 -110.1(6) . . . . ?
C8 N2 C16 C21 74.2(7) . . . . ?
C8 C9 C10 C11 -161.3(5) . . . . ?
C8 C9 C10 C15 19.4(7) . . . . ?
C9 N1 C5 C4 170.8(5) . . . . ?
C9 N1 C5 C6 -11.7(8) . . . . ?
C9 C10 C11 C12 -179.4(4) . . . . ?
C9 C10 C15 C14 180.0(5) . . . . ?
C10 C11 C12 C13 -1.1(8) . . . . ?
C11 C10 C15 C14 0.7(7) . . . . ?
C11 C12 C13 C14 1.6(8) . . . . ?
C12 C13 C14 C15 -0.9(8) . . . . ?
C13 C14 C15 C10 -0.2(8) . . . . ?
C15 C10 C11 C12 -0.1(8) . . . . ?
C16 N2 C8 S1 0.4(7) . . . . ?
C16 N2 C8 C9 178.9(4) . . . . ?
C16 C17 C18 C19 -0.2(8) . . . . ?
C17 C16 C21 C20 1.6(8) . . . . ?
C17 C18 C19 C20 1.7(9) . . . . ?
C17 C18 C19 C22 -178.7(5) . . . . ?
C18 C19 C20 C21 -1.6(8) . . . . ?
C19 C20 C21 C16 -0.1(8) . . . . ?
C21 C16 C17 C18 -1.5(8) . . . . ?
C22 C19 C20 C21 178.9(5) . . . . ?
